data_7226189
loop_
_publ_author_name
'Jia, Jia'
'Xu, Jianing'
'Wang, Shengyan'
'Wang, Pengcheng'
'Gao, Lijuan'
'Chai, Juan'
'Shen, Lanlan'
'Chen, Xiaobo'
'Fan, Yong'
'Wang, Li'

_publ_section_title
;
 Layer-structured coordination polymers based on
 5-(1H-tetrazol-5-yl)isophthalic acid: structure, sensitization of
 lanthanide(iii) cations and small-molecule sensing
;
_journal_issue 37
_journal_name_full CrystEngComm
_journal_page_first 7126
_journal_paper_doi 10.1039/C6CE00883F
_journal_volume 18
_journal_year 2016
_chemical_formula_sum 'C9 H3 N4 O7 Pb2'
_chemical_formula_weight 693.55
_chemical_name_systematic
; 
 ? 
;
_space_group_IT_number 2
_symmetry_cell_setting triclinic
_symmetry_space_group_name_Hall '-P 1'
_symmetry_space_group_name_H-M 'P -1'
_atom_sites_solution_hydrogens geom
_atom_sites_solution_primary direct
_atom_sites_solution_secondary difmap
_audit_block_doi 10.5517/cc1jm8yc
_audit_creation_method SHELXL-97
_audit_update_record
;
2016-04-17 deposited with the CCDC.
2016-08-08 downloaded from the CCDC.
;
_cell_angle_alpha 112.083(2)
_cell_angle_beta 108.443(2)
_cell_angle_gamma 96.4630(10)
_cell_formula_units_Z 2
_cell_length_a 7.8513(2)
_cell_length_b 9.1456(2)
_cell_length_c 10.6941(3)
_cell_measurement_reflns_used 5783
_cell_measurement_temperature 296(2)
_cell_measurement_theta_max 24.99
_cell_measurement_theta_min 2.23
_cell_volume 651.18(3)
_computing_structure_refinement 'SHELXL-97 (Sheldrick, 1997)'
_computing_structure_solution 'SHELXS-97 (Sheldrick, 1990)'
_diffrn_ambient_temperature 296(2)
_diffrn_measured_fraction_theta_full 0.983
_diffrn_measured_fraction_theta_max 0.983
_diffrn_measurement_device_type 'CCD area detector'
_diffrn_radiation_monochromator graphite
_diffrn_radiation_source 'fine-focus sealed tube'
_diffrn_radiation_type MoK\a
_diffrn_radiation_wavelength 0.71073
_diffrn_reflns_av_R_equivalents 0.1056
_diffrn_reflns_av_sigmaI/netI 0.0721
_diffrn_reflns_limit_h_max 8
_diffrn_reflns_limit_h_min -8
_diffrn_reflns_limit_k_max 10
_diffrn_reflns_limit_k_min -10
_diffrn_reflns_limit_l_max 12
_diffrn_reflns_limit_l_min -12
_diffrn_reflns_number 5783
_diffrn_reflns_theta_full 24.99
_diffrn_reflns_theta_max 24.99
_diffrn_reflns_theta_min 2.23
_exptl_absorpt_coefficient_mu 25.864
_exptl_absorpt_correction_type none
_exptl_crystal_colour colorless
_exptl_crystal_density_diffrn 3.537
_exptl_crystal_density_method 'not measured'
_exptl_crystal_description block
_exptl_crystal_F_000 610
_exptl_crystal_size_max 0.1
_exptl_crystal_size_mid 0.1
_exptl_crystal_size_min 0.1
_refine_diff_density_max 2.475
_refine_diff_density_min -3.353
_refine_diff_density_rms 0.447
_refine_ls_extinction_method none
_refine_ls_goodness_of_fit_ref 1.041
_refine_ls_hydrogen_treatment mixed
_refine_ls_matrix_type full
_refine_ls_number_parameters 199
_refine_ls_number_reflns 2254
_refine_ls_number_restraints 37
_refine_ls_restrained_S_all 1.044
_refine_ls_R_factor_all 0.0481
_refine_ls_R_factor_gt 0.0456
_refine_ls_shift/su_max 0.000
_refine_ls_shift/su_mean 0.000
_refine_ls_structure_factor_coef Fsqd
_refine_ls_weighting_details 'calc w=1/[\s^2^(Fo^2^)+(0.0863P)^2^+3.1416P] where P=(Fo^2^+2Fc^2^)/3'
_refine_ls_weighting_scheme calc
_refine_ls_wR_factor_gt 0.1273
_refine_ls_wR_factor_ref 0.1298
_reflns_number_gt 2071
_reflns_number_total 2254
_reflns_threshold_expression >2sigma(I)
_cod_data_source_file c6ce00883f2.cif
_cod_data_source_block Pb
_cod_depositor_comments 'Adding full bibliography for 7226187--7226189.cif.'
_cod_original_sg_symbol_H-M P-1
_cod_database_code 7226189

loop_
_symmetry_equiv_pos_as_xyz
'x, y, z'
'-x, -y, -z'

loop_
_atom_site_label
_atom_site_type_symbol
_atom_site_fract_x
_atom_site_fract_y
_atom_site_fract_z
_atom_site_U_iso_or_equiv
_atom_site_adp_type
_atom_site_occupancy
_atom_site_symmetry_multiplicity
_atom_site_calc_flag
_atom_site_refinement_flags
O7 O 0.4142(17) 0.0428(11) 0.6035(10) 0.053(3) Uani 1 1 d D
O6 O 0.4884(11) 0.3700(9) 0.5424(8) 0.0226(17) Uani 1 1 d .
Pb1 Pb 0.77038(5) 0.53320(5) 0.58544(4) 0.0196(2) Uani 1 1 d .
Pb2 Pb 0.46243(7) 0.38144(5) 0.76366(5) 0.0279(2) Uani 1 1 d D
O1 O 0.6071(14) 0.6732(10) 1.0077(9) 0.034(2) Uani 1 1 d .
O2 O 0.6588(12) 0.6365(9) 0.8099(8) 0.0301(19) Uani 1 1 d .
O3 O 0.7166(14) 1.2521(11) 1.3818(9) 0.035(2) Uani 1 1 d .
O4 O 0.7806(14) 1.4508(10) 1.3258(9) 0.034(2) Uani 1 1 d .
O5 O 0.8895(14) 0.8238(13) 0.5326(11) 0.048(2) Uani 1 1 d U
N3 N 0.8613(15) 1.3479(13) 0.7252(11) 0.029(2) Uani 1 1 d .
N4 N 0.7941(15) 1.3305(12) 0.8190(11) 0.028(2) Uani 1 1 d .
N2 N 0.9463(16) 1.2333(14) 0.6849(12) 0.033(3) Uani 1 1 d .
C1 C 0.8443(15) 1.1983(13) 0.8336(12) 0.020(2) Uani 1 1 d .
N1 N 0.9424(17) 1.1424(13) 0.7583(12) 0.032(2) Uani 1 1 d .
C8 C 0.7492(16) 1.3014(14) 1.2949(12) 0.021(2) Uani 1 1 d .
C9 C 0.6638(15) 0.7288(13) 0.9324(11) 0.019(2) Uani 1 1 d U
C6 C 0.7211(15) 0.9088(13) 0.9832(11) 0.018(2) Uani 1 1 d U
C7 C 0.7654(16) 0.9729(13) 0.8938(12) 0.020(2) Uani 1 1 d .
H7 H 0.7692 0.9027 0.8059 0.024 Uiso 1 1 calc R
C5 C 0.7167(15) 1.0176(13) 1.1154(10) 0.019(2) Uani 1 1 d .
H5 H 0.6881 0.9775 1.1764 0.023 Uiso 1 1 calc R
C2 C 0.8037(14) 1.1403(13) 0.9351(10) 0.018(2) Uani 1 1 d .
C3 C 0.7948(16) 1.2418(13) 1.0632(11) 0.022(2) Uani 1 1 d U
H3 H 0.8166 1.3534 1.0894 0.027 Uiso 1 1 calc R
C4 C 0.7544(15) 1.1828(13) 1.1552(11) 0.019(2) Uani 1 1 d U

loop_
_atom_site_aniso_label
_atom_site_aniso_U_11
_atom_site_aniso_U_22
_atom_site_aniso_U_33
_atom_site_aniso_U_23
_atom_site_aniso_U_13
_atom_site_aniso_U_12
O7 0.091(9) 0.022(5) 0.038(6) 0.004(4) 0.032(6) 0.001(5)
O6 0.037(4) 0.017(4) 0.022(4) 0.013(3) 0.018(3) 0.009(3)
Pb1 0.0295(3) 0.0137(3) 0.0180(3) 0.0057(2) 0.0138(2) 0.0056(2)
Pb2 0.0468(4) 0.0201(3) 0.0341(3) 0.0183(2) 0.0275(2) 0.0147(2)
O1 0.069(6) 0.022(5) 0.030(4) 0.015(4) 0.035(4) 0.016(4)
O2 0.053(5) 0.012(4) 0.026(4) 0.002(3) 0.025(4) 0.010(4)
O3 0.062(6) 0.022(5) 0.027(5) 0.008(4) 0.028(4) 0.014(4)
O4 0.071(6) 0.012(4) 0.031(5) 0.005(4) 0.037(4) 0.016(4)
O5 0.048(3) 0.048(3) 0.048(3) 0.0208(14) 0.0193(13) 0.0123(12)
N3 0.042(6) 0.027(6) 0.039(6) 0.023(5) 0.029(5) 0.024(5)
N4 0.049(6) 0.021(5) 0.036(6) 0.021(5) 0.029(5) 0.021(5)
N2 0.054(7) 0.034(6) 0.039(6) 0.029(5) 0.034(5) 0.022(5)
C1 0.030(6) 0.018(6) 0.023(5) 0.014(5) 0.017(4) 0.013(5)
N1 0.058(7) 0.020(5) 0.040(6) 0.019(5) 0.035(5) 0.020(5)
C8 0.033(6) 0.015(6) 0.022(6) 0.009(5) 0.015(5) 0.013(5)
C9 0.027(5) 0.010(5) 0.022(5) 0.007(4) 0.011(4) 0.005(4)
C6 0.025(5) 0.015(5) 0.022(5) 0.010(4) 0.014(4) 0.009(4)
C7 0.035(6) 0.010(5) 0.024(5) 0.010(5) 0.018(5) 0.009(5)
C5 0.031(6) 0.016(5) 0.009(5) 0.005(4) 0.010(4) 0.002(4)
C2 0.026(5) 0.017(5) 0.013(5) 0.009(4) 0.007(4) 0.007(4)
C3 0.034(5) 0.009(5) 0.023(5) 0.008(4) 0.009(4) 0.006(4)
C4 0.026(5) 0.016(5) 0.020(5) 0.007(4) 0.015(4) 0.016(4)

loop_
_atom_type_symbol
_atom_type_description
_atom_type_scat_dispersion_real
_atom_type_scat_dispersion_imag
_atom_type_scat_source
C C 0.0033 0.0016 'International Tables Vol C Tables 4.2.6.8 and 6.1.1.4'
H H 0.0000 0.0000 'International Tables Vol C Tables 4.2.6.8 and 6.1.1.4'
N N 0.0061 0.0033 'International Tables Vol C Tables 4.2.6.8 and 6.1.1.4'
O O 0.0106 0.0060 'International Tables Vol C Tables 4.2.6.8 and 6.1.1.4'
Pb Pb -3.3944 10.1111 'International Tables Vol C Tables 4.2.6.8 and 6.1.1.4'

loop_
_geom_angle_atom_site_label_1
_geom_angle_atom_site_label_2
_geom_angle_atom_site_label_3
_geom_angle
_geom_angle_site_symmetry_1
_geom_angle_site_symmetry_3
Pb1 O6 Pb2 112.8(3) . .
Pb1 O6 Pb1 108.0(3) . 2_666
Pb2 O6 Pb1 109.1(3) . 2_666
O6 Pb1 O6 72.0(3) . 2_666
O6 Pb1 O3 72.3(3) . 1_544
O6 Pb1 O3 100.5(3) 2_666 1_544
O6 Pb1 O4 104.9(3) . 1_544
O6 Pb1 O4 76.2(3) 2_666 1_544
O3 Pb1 O4 49.7(3) 1_544 1_544
O6 Pb1 N3 74.6(3) . 1_545
O6 Pb1 N3 145.7(3) 2_666 1_545
O3 Pb1 N3 75.7(3) 1_544 1_545
O4 Pb1 N3 120.0(3) 1_544 1_545
O6 Pb1 O2 65.7(3) . .
O6 Pb1 O2 85.9(2) 2_666 .
O3 Pb1 O2 133.1(3) 1_544 .
O4 Pb1 O2 161.8(3) 1_544 .
N3 Pb1 O2 73.9(3) 1_545 .
O6 Pb1 C8 89.2(3) . 1_544
O6 Pb1 C8 89.1(3) 2_666 1_544
O3 Pb1 C8 24.8(3) 1_544 1_544
O4 Pb1 C8 24.9(3) 1_544 1_544
N3 Pb1 C8 97.5(3) 1_545 1_544
O2 Pb1 C8 154.8(3) . 1_544
O6 Pb1 O5 136.0(3) . .
O6 Pb1 O5 64.0(3) 2_666 .
O3 Pb1 O5 116.2(3) 1_544 .
O4 Pb1 O5 66.6(3) 1_544 .
N3 Pb1 O5 148.5(3) 1_545 .
O2 Pb1 O5 108.4(3) . .
C8 Pb1 O5 91.4(3) 1_544 .
O6 Pb1 Pb1 37.58(18) . 2_666
O6 Pb1 Pb1 34.38(17) 2_666 2_666
O3 Pb1 Pb1 86.3(2) 1_544 2_666
O4 Pb1 Pb1 90.0(2) 1_544 2_666
N3 Pb1 Pb1 111.8(2) 1_545 2_666
O2 Pb1 Pb1 73.12(19) . 2_666
C8 Pb1 Pb1 89.0(2) 1_544 2_666
O5 Pb1 Pb1 98.42(19) . 2_666
O6 Pb1 Pb2 92.17(17) . 2_666
O6 Pb1 Pb2 34.48(16) 2_666 2_666
O3 Pb1 Pb2 80.6(2) 1_544 2_666
O4 Pb1 Pb2 42.8(2) 1_544 2_666
N3 Pb1 Pb2 155.4(2) 1_545 2_666
O2 Pb1 Pb2 119.91(18) . 2_666
C8 Pb1 Pb2 61.0(2) 1_544 2_666
O5 Pb1 Pb2 51.15(19) . 2_666
Pb1 Pb1 Pb2 59.588(11) 2_666 2_666
O6 Pb2 O2 69.1(3) . .
O6 Pb2 N4 83.2(3) . 1_545
O2 Pb2 N4 76.5(3) . 1_545
O6 Pb2 O1 118.4(2) . .
O2 Pb2 O1 49.8(2) . .
N4 Pb2 O1 89.7(3) 1_545 .
O6 Pb2 O4 75.8(2) . 2_677
O2 Pb2 O4 75.1(3) . 2_677
N4 Pb2 O4 149.2(3) 1_545 2_677
O1 Pb2 O4 80.9(3) . 2_677
O6 Pb2 O7 78.4(3) . .
O2 Pb2 O7 137.2(3) . .
N4 Pb2 O7 72.7(3) 1_545 .
O1 Pb2 O7 154.7(3) . .
O4 Pb2 O7 123.4(3) 2_677 .
O6 Pb2 O1 168.5(3) . 2_667
O2 Pb2 O1 122.3(3) . 2_667
N4 Pb2 O1 97.6(3) 1_545 2_667
O1 Pb2 O1 73.2(3) . 2_667
O4 Pb2 O1 107.5(3) 2_677 2_667
O7 Pb2 O1 90.9(3) . 2_667
O6 Pb2 Pb1 36.38(19) . 2_666
O2 Pb2 Pb1 73.7(2) . 2_666
N4 Pb2 Pb1 118.87(19) 1_545 2_666
O1 Pb2 Pb1 108.43(17) . 2_666
O4 Pb2 Pb1 40.44(16) 2_677 2_666
O7 Pb2 Pb1 96.2(2) . 2_666
O1 Pb2 Pb1 143.3(2) 2_667 2_666
C9 O1 Pb2 86.6(6) . .
C9 O1 Pb2 166.2(8) . 2_667
Pb2 O1 Pb2 106.8(3) . 2_667
C9 O2 Pb2 100.8(6) . .
C9 O2 Pb1 157.1(7) . .
Pb2 O2 Pb1 100.7(3) . .
C8 O3 Pb1 96.8(7) . 1_566
C8 O4 Pb1 93.4(6) . 1_566
C8 O4 Pb2 128.5(8) . 2_677
Pb1 O4 Pb2 96.8(3) 1_566 2_677
N2 N3 N4 109.6(9) . .
N2 N3 Pb1 123.1(7) . 1_565
N4 N3 Pb1 125.7(7) . 1_565
N3 N4 C1 104.2(9) . .
N3 N4 Pb2 110.3(7) . 1_565
C1 N4 Pb2 127.2(8) . 1_565
N3 N2 N1 109.1(9) . .
N1 C1 N4 111.7(9) . .
N1 C1 C2 125.9(10) . .
N4 C1 C2 122.2(9) . .
C1 N1 N2 105.3(10) . .
O3 C8 O4 120.0(10) . .
O3 C8 C4 120.3(10) . .
O4 C8 C4 119.7(9) . .
O3 C8 Pb1 58.5(6) . 1_566
O4 C8 Pb1 61.7(6) . 1_566
C4 C8 Pb1 175.1(8) . 1_566
O2 C9 O1 121.5(10) . .
O2 C9 C6 118.7(9) . .
O1 C9 C6 119.5(9) . .
C7 C6 C5 118.4(10) . .
C7 C6 C9 120.4(9) . .
C5 C6 C9 120.9(9) . .
C2 C7 C6 120.7(10) . .
C2 C7 H7 119.7 . .
C6 C7 H7 119.7 . .
C4 C5 C6 120.5(9) . .
C4 C5 H5 119.8 . .
C6 C5 H5 119.8 . .
C3 C2 C7 119.1(9) . .
C3 C2 C1 123.2(10) . .
C7 C2 C1 117.6(9) . .
C2 C3 C4 121.7(10) . .
C2 C3 H3 119.2 . .
C4 C3 H3 119.2 . .
C5 C4 C3 119.6(9) . .
C5 C4 C8 121.6(9) . .
C3 C4 C8 118.8(10) . .

loop_
_geom_bond_atom_site_label_1
_geom_bond_atom_site_label_2
_geom_bond_distance
_geom_bond_site_symmetry_2
O7 Pb2 2.829(9) .
O6 Pb1 2.331(8) .
O6 Pb2 2.403(7) .
O6 Pb1 2.518(8) 2_666
Pb1 O6 2.518(8) 2_666
Pb1 O3 2.548(9) 1_544
Pb1 O4 2.620(8) 1_544
Pb1 N3 2.668(9) 1_545
Pb1 O2 2.690(7) .
Pb1 C8 2.969(11) 1_544
Pb1 O5 3.027(11) .
Pb1 Pb1 3.9256(8) 2_666
Pb1 Pb2 4.0103(6) 2_666
Pb2 O2 2.429(8) .
Pb2 N4 2.618(10) 1_545
Pb2 O1 2.725(9) .
Pb2 O4 2.742(9) 2_677
Pb2 O1 2.869(7) 2_667
Pb2 Pb1 4.0103(6) 2_666
O1 C9 1.260(13) .
O1 Pb2 2.869(7) 2_667
O2 C9 1.249(12) .
O3 C8 1.254(13) .
O3 Pb1 2.548(9) 1_566
O4 C8 1.253(14) .
O4 Pb1 2.620(8) 1_566
O4 Pb2 2.742(9) 2_677
N3 N2 1.315(14) .
N3 N4 1.321(13) .
N3 Pb1 2.668(9) 1_565
N4 C1 1.360(14) .
N4 Pb2 2.618(10) 1_565
N2 N1 1.345(14) .
C1 N1 1.294(15) .
C1 C2 1.475(14) .
C8 C4 1.496(14) .
C8 Pb1 2.969(11) 1_566
C9 C6 1.487(15) .
C6 C7 1.403(14) .
C6 C5 1.403(14) .
C7 C2 1.390(15) .
C7 H7 0.9300 .
C5 C4 1.374(15) .
C5 H5 0.9300 .
C2 C3 1.364(15) .
C3 C4 1.384(15) .
C3 H3 0.9300 .
